data_2016436
loop_
_publ_author_name
'Liu, Y.-F.'
'Xia, H.-T.'
'Yang, Shu-Ping'
'Wang, Da-Qi'

_publ_section_title
;Bis{\m-6,6'-dimethoxy-2,2'-[propane-1,2-diylbis(iminomethylene)]diphenolato}bis[aquacopper(II)]
 dihydrate
;
_journal_coeditor_code HJ3052
_journal_issue 2
_journal_name_full 'Acta Crystallographica Section C'
_journal_page_first m91
_journal_page_last m93
_journal_paper_doi 10.1107/S0108270107049311
_journal_volume 64
_journal_year 2008
_chemical_formula_iupac '[Cu2 (C19 H24 N2 O4)2 (H2 O)2] , 2H2 O'
_chemical_formula_moiety 'C38 H52 Cu2 N4 O10 , 2H2 O'
_chemical_formula_sum 'C38 H56 Cu2 N4 O12'
_chemical_formula_weight 887.95
_chemical_name_systematic
;
Bis[\m-6,6'-dimethoxy-2,2'-[propane-1,2-\
diylbis(iminomethylene)]diphenolato]bis[aquacopper(II)] dihydrate
;
_space_group_IT_number 61
_symmetry_cell_setting orthorhombic
_symmetry_space_group_name_Hall '-P 2ac 2ab'
_symmetry_space_group_name_H-M 'P b c a'
_atom_sites_solution_hydrogens geom
_atom_sites_solution_primary direct
_atom_sites_solution_secondary difmap
_audit_creation_method SHELXL97
_cell_angle_alpha 90.00
_cell_angle_beta 90.00
_cell_angle_gamma 90.00
_cell_formula_units_Z 4
_cell_length_a 10.3214(16)
_cell_length_b 16.474(2)
_cell_length_c 23.812(2)
_cell_measurement_reflns_used 3604
_cell_measurement_temperature 298(2)
_cell_measurement_theta_max 25.336
_cell_measurement_theta_min 2.473
_cell_volume 4048.9(9)
_computing_cell_refinement 'SMART (Siemens, 1996)'
_computing_data_collection 'SMART (Siemens, 1996)'
_computing_data_reduction 'SAINT (Siemens, 1996)'
_computing_molecular_graphics 'SHELXTL (Sheldrick, 1997b)'
_computing_publication_material 'SHELXTL (Sheldrick, 1997b)'
_computing_structure_refinement 'SHELXL97 (Sheldrick, 1997a)'
_computing_structure_solution 'SHELXS97 (Sheldrick, 1997a)'
_diffrn_ambient_temperature 298(2)
_diffrn_measured_fraction_theta_full 1.000
_diffrn_measured_fraction_theta_max 1.000
_diffrn_measurement_device_type 'Siemens SMART 1000 CCD area-detector'
_diffrn_measurement_method '\f and \w'
_diffrn_radiation_monochromator graphite
_diffrn_radiation_source 'fine-focus sealed tube'
_diffrn_radiation_type MoK\a
_diffrn_radiation_wavelength 0.71073
_diffrn_reflns_av_R_equivalents 0.0567
_diffrn_reflns_av_sigmaI/netI 0.0481
_diffrn_reflns_limit_h_max 12
_diffrn_reflns_limit_h_min -10
_diffrn_reflns_limit_k_max 14
_diffrn_reflns_limit_k_min -19
_diffrn_reflns_limit_l_max 28
_diffrn_reflns_limit_l_min -26
_diffrn_reflns_number 15892
_diffrn_reflns_theta_full 25.01
_diffrn_reflns_theta_max 25.01
_diffrn_reflns_theta_min 1.71
_diffrn_standards_decay_% 0
_diffrn_standards_interval_count 0
_diffrn_standards_interval_time 0
_diffrn_standards_number 0
_exptl_absorpt_coefficient_mu 1.116
_exptl_absorpt_correction_T_max 0.8965
_exptl_absorpt_correction_T_min 0.7451
_exptl_absorpt_correction_type multi-scan
_exptl_absorpt_process_details '(SADABS; Sheldrick, 1996)'
_exptl_crystal_colour green
_exptl_crystal_density_diffrn 1.457
_exptl_crystal_density_method 'not measured'
_exptl_crystal_description block
_exptl_crystal_F_000 1864
_exptl_crystal_size_max 0.28
_exptl_crystal_size_mid 0.21
_exptl_crystal_size_min 0.10
_refine_diff_density_max 0.655
_refine_diff_density_min -0.395
_refine_ls_extinction_method none
_refine_ls_goodness_of_fit_ref 1.004
_refine_ls_hydrogen_treatment mixed
_refine_ls_matrix_type full
_refine_ls_number_parameters 259
_refine_ls_number_reflns 3572
_refine_ls_number_restraints 2
_refine_ls_restrained_S_all 1.004
_refine_ls_R_factor_all 0.0817
_refine_ls_R_factor_gt 0.0421
_refine_ls_shift/su_max 0.015
_refine_ls_shift/su_mean 0.001
_refine_ls_structure_factor_coef Fsqd
_refine_ls_weighting_details 'calc w=1/[\s^2^(Fo^2^)+(0.0479P)^2^+5.0030P] where P=(Fo^2^+2Fc^2^)/3'
_refine_ls_weighting_scheme calc
_refine_ls_wR_factor_gt 0.0957
_refine_ls_wR_factor_ref 0.1176
_reflns_number_gt 2280
_reflns_number_total 3572
_reflns_threshold_expression I>2\s(I)
_cod_data_source_file hj3052.cif
_cod_data_source_block I
_cod_depositor_comments
;
 Marking attached hydrogen atoms.

 Antanas Vaitkus,
 2017-08-07
;
_cod_original_cell_volume 4048.7(9)
_cod_database_code 2016436
_cod_database_fobs_code 2016436

loop_
_symmetry_equiv_pos_as_xyz
'x, y, z'
'-x+1/2, -y, z+1/2'
'-x, y+1/2, -z+1/2'
'x+1/2, -y+1/2, -z'
'-x, -y, -z'
'x-1/2, y, -z-1/2'
'x, -y-1/2, z-1/2'
'-x-1/2, y-1/2, z'

loop_
_atom_site_type_symbol
_atom_site_label
_atom_site_fract_x
_atom_site_fract_y
_atom_site_fract_z
_atom_site_U_iso_or_equiv
_atom_site_adp_type
_atom_site_calc_flag
_atom_site_refinement_flags
_atom_site_occupancy
_atom_site_attached_hydrogens
Cu Cu1 0.36537(4) 0.02807(3) 0.52068(2) 0.03528(17) Uani d . 1 0
N N1 0.2869(3) -0.0630(2) 0.47741(15) 0.0455(9) Uani d . 1 0
H H1 0.3516 -0.0950 0.4639 0.055 Uiso calc R 1 0
N N2 0.2538(3) -0.00709(19) 0.58547(14) 0.0383(8) Uani d . 1 0
H H2 0.3023 -0.0405 0.6075 0.046 Uiso calc R 1 0
O O1 0.4532(2) 0.06352(17) 0.45276(11) 0.0387(7) Uani d . 1 0
O O2 0.5725(3) 0.14505(18) 0.37395(13) 0.0559(8) Uani d . 1 0
O O3 0.4361(3) 0.11917(16) 0.55978(11) 0.0448(7) Uani d . 1 0
O O4 0.6239(3) 0.20060(19) 0.60627(13) 0.0574(9) Uani d . 1 0
O O5 0.1789(4) 0.1519(2) 0.49601(17) 0.0869(12) Uani d . 1 2
O O6 0.4973(4) 0.23289(19) 0.48119(16) 0.0668(10) Uani d D 1 0
H H6B 0.510(6) 0.195(3) 0.4555(19) 0.100 Uiso d D 1 0
H H6A 0.487(6) 0.205(3) 0.5131(16) 0.100 Uiso d D 1 0
C C1 0.2070(4) -0.1114(3) 0.5167(2) 0.0533(12) Uani d . 1 0
H H1B 0.2607 -0.1521 0.5348 0.064 Uiso calc R 1 0
H H1C 0.1392 -0.1392 0.4961 0.064 Uiso calc R 1 0
C C2 0.1461(4) -0.0567(3) 0.5614(2) 0.0479(11) Uani d . 1 0
H H2A 0.0849 -0.0200 0.5428 0.058 Uiso calc R 1 0
C C3 0.0726(5) -0.1059(3) 0.6051(2) 0.0686(15) Uani d . 1 0
H H3A 0.1313 -0.1421 0.6238 0.103 Uiso calc R 1 0
H H3B 0.0057 -0.1368 0.5870 0.103 Uiso calc R 1 0
H H3C 0.0344 -0.0698 0.6321 0.103 Uiso calc R 1 0
C C4 0.2141(4) -0.0306(3) 0.4303(2) 0.0586(13) Uani d . 1 0
H H4A 0.1505 0.0076 0.4445 0.070 Uiso calc R 1 0
H H4B 0.1673 -0.0747 0.4125 0.070 Uiso calc R 1 0
C C5 0.2948(4) 0.0113(3) 0.38661(18) 0.0454(11) Uani d . 1 0
C C6 0.4048(4) 0.0574(2) 0.40104(17) 0.0386(10) Uani d . 1 0
C C7 0.4656(4) 0.1006(3) 0.35687(19) 0.0471(11) Uani d . 1 0
C C8 0.4227(5) 0.0973(3) 0.3019(2) 0.0649(14) Uani d . 1 0
H H8 0.4662 0.1256 0.2739 0.078 Uiso calc R 1 0
C C9 0.3163(6) 0.0524(3) 0.2894(2) 0.0725(16) Uani d . 1 0
H H9 0.2863 0.0508 0.2526 0.087 Uiso calc R 1 0
C C10 0.2525(5) 0.0093(3) 0.3303(2) 0.0623(14) Uani d . 1 0
H H10 0.1804 -0.0216 0.3207 0.075 Uiso calc R 1 0
C C11 0.6202(6) 0.2071(3) 0.3377(2) 0.0836(18) Uani d . 1 0
H H11A 0.6540 0.1829 0.3041 0.125 Uiso calc R 1 0
H H11B 0.6877 0.2366 0.3564 0.125 Uiso calc R 1 0
H H11C 0.5509 0.2434 0.3282 0.125 Uiso calc R 1 0
C C12 0.2107(4) 0.0620(3) 0.62087(19) 0.0488(11) Uani d . 1 0
H H12A 0.1534 0.0419 0.6500 0.059 Uiso calc R 1 0
H H12B 0.1621 0.0999 0.5979 0.059 Uiso calc R 1 0
C C13 0.3225(4) 0.1057(2) 0.64766(17) 0.0423(10) Uani d . 1 0
C C14 0.4263(4) 0.1329(2) 0.61492(17) 0.0385(10) Uani d . 1 0
C C15 0.5268(4) 0.1766(3) 0.64176(19) 0.0464(11) Uani d . 1 0
C C16 0.5220(5) 0.1925(3) 0.6981(2) 0.0670(15) Uani d . 1 0
H H16 0.5878 0.2221 0.7152 0.080 Uiso calc R 1 0
C C17 0.4184(6) 0.1642(3) 0.7296(2) 0.0794(17) Uani d . 1 0
H H17 0.4159 0.1741 0.7680 0.095 Uiso calc R 1 0
C C18 0.3203(5) 0.1221(3) 0.7048(2) 0.0620(14) Uani d . 1 0
H H18 0.2510 0.1042 0.7265 0.074 Uiso calc R 1 0
C C19 0.7270(5) 0.2473(3) 0.6295(2) 0.0726(16) Uani d . 1 0
H H19A 0.6921 0.2940 0.6483 0.109 Uiso calc R 1 0
H H19B 0.7839 0.2646 0.5999 0.109 Uiso calc R 1 0
H H19C 0.7745 0.2147 0.6558 0.109 Uiso calc R 1 0

loop_
_atom_site_aniso_label
_atom_site_aniso_U_11
_atom_site_aniso_U_22
_atom_site_aniso_U_33
_atom_site_aniso_U_12
_atom_site_aniso_U_13
_atom_site_aniso_U_23
Cu1 0.0308(3) 0.0373(3) 0.0378(3) -0.0047(2) -0.0007(2) -0.0058(2)
N1 0.0393(19) 0.045(2) 0.052(2) -0.0037(17) -0.0008(18) -0.0033(19)
N2 0.0297(16) 0.035(2) 0.050(2) -0.0021(15) -0.0035(16) 0.0006(17)
O1 0.0378(15) 0.0462(17) 0.0323(15) -0.0035(13) -0.0054(12) -0.0027(13)
O2 0.060(2) 0.055(2) 0.053(2) -0.0037(17) 0.0008(16) 0.0194(17)
O3 0.0559(18) 0.0458(18) 0.0325(16) -0.0163(15) 0.0040(13) -0.0054(14)
O4 0.060(2) 0.062(2) 0.0503(19) -0.0252(17) -0.0040(16) -0.0124(16)
O5 0.095(3) 0.070(3) 0.096(3) 0.017(2) -0.016(2) 0.006(2)
O6 0.094(3) 0.043(2) 0.063(2) 0.005(2) 0.002(2) -0.0005(18)
C1 0.049(3) 0.046(3) 0.065(3) -0.013(2) -0.004(2) -0.006(3)
C2 0.033(2) 0.049(3) 0.062(3) -0.011(2) -0.003(2) 0.007(2)
C3 0.054(3) 0.071(4) 0.081(4) -0.016(3) 0.006(3) 0.013(3)
C4 0.045(3) 0.060(3) 0.070(3) -0.008(2) -0.019(2) -0.009(3)
C5 0.046(3) 0.049(3) 0.041(3) 0.007(2) -0.009(2) -0.008(2)
C6 0.041(2) 0.036(2) 0.039(2) 0.0114(19) -0.0049(19) -0.008(2)
C7 0.051(3) 0.043(3) 0.047(3) 0.013(2) -0.002(2) -0.001(2)
C8 0.080(4) 0.075(4) 0.039(3) 0.008(3) -0.006(3) 0.006(3)
C9 0.091(4) 0.084(4) 0.042(3) 0.012(4) -0.019(3) -0.009(3)
C10 0.064(3) 0.071(4) 0.052(3) 0.001(3) -0.018(3) -0.017(3)
C11 0.099(4) 0.077(4) 0.075(4) -0.009(3) -0.004(3) 0.042(3)
C12 0.041(2) 0.052(3) 0.053(3) 0.002(2) 0.013(2) -0.002(2)
C13 0.053(3) 0.035(2) 0.039(2) 0.003(2) 0.006(2) -0.004(2)
C14 0.047(2) 0.029(2) 0.040(3) 0.000(2) 0.0002(19) -0.0037(19)
C15 0.053(3) 0.041(3) 0.045(3) -0.004(2) -0.001(2) -0.003(2)
C16 0.085(4) 0.069(4) 0.047(3) -0.017(3) -0.004(3) -0.019(3)
C17 0.106(5) 0.095(4) 0.037(3) -0.018(4) 0.006(3) -0.019(3)
C18 0.074(3) 0.065(3) 0.047(3) -0.008(3) 0.016(3) -0.009(3)
C19 0.065(3) 0.079(4) 0.074(4) -0.032(3) -0.014(3) -0.008(3)

loop_
_atom_type_symbol
_atom_type_description
_atom_type_scat_dispersion_real
_atom_type_scat_dispersion_imag
_atom_type_scat_source
C C 0.0033 0.0016 'International Tables Vol C Tables 4.2.6.8 and 6.1.1.4'
H H 0.0000 0.0000 'International Tables Vol C Tables 4.2.6.8 and 6.1.1.4'
N N 0.0061 0.0033 'International Tables Vol C Tables 4.2.6.8 and 6.1.1.4'
O O 0.0106 0.0060 'International Tables Vol C Tables 4.2.6.8 and 6.1.1.4'
Cu Cu 0.3201 1.2651 'International Tables Vol C Tables 4.2.6.8 and 6.1.1.4'

loop_
_geom_angle_atom_site_label_1
_geom_angle_atom_site_label_2
_geom_angle_atom_site_label_3
_geom_angle_site_symmetry_1
_geom_angle_site_symmetry_3
_geom_angle
_geom_angle_publ_flag
O3 Cu1 O1 . . 89.51(11) y
O3 Cu1 N1 . . 177.11(14) y
O1 Cu1 N1 . . 89.18(13) y
O3 Cu1 N2 . . 94.07(12) y
O1 Cu1 N2 . . 172.84(12) y
N1 Cu1 N2 . . 86.96(14) y
O3 Cu1 O1 . 5_656 93.73(11) y
O1 Cu1 O1 . 5_656 92.44(10) y
N1 Cu1 O1 . 5_656 88.89(12) y
N2 Cu1 O1 . 5_656 93.51(11) y
O3 Cu1 O5 . . 78.30(12) y
O1 Cu1 O5 . . 85.92(12) y
N1 Cu1 O5 . . 99.04(13) y
N2 Cu1 O5 . . 88.73(13) y
O1 Cu1 O5 5_656 . 171.87(10) y
O3 Cu1 Cu1 . 5_656 92.69(9) ?
O1 Cu1 Cu1 . 5_656 53.50(8) ?
N1 Cu1 Cu1 . 5_656 88.60(10) ?
N2 Cu1 Cu1 . 5_656 132.33(10) ?
O1 Cu1 Cu1 5_656 5_656 38.94(6) ?
O5 Cu1 Cu1 . 5_656 138.75(9) ?
C4 N1 C1 . . 113.5(3) ?
C4 N1 Cu1 . . 109.4(3) ?
C1 N1 Cu1 . . 107.7(3) ?
C4 N1 H1 . . 108.7 ?
C1 N1 H1 . . 108.7 ?
Cu1 N1 H1 . . 108.7 ?
C12 N2 C2 . . 114.5(3) ?
C12 N2 Cu1 . . 112.7(2) ?
C2 N2 Cu1 . . 106.8(3) ?
C12 N2 H2 . . 107.5 ?
C2 N2 H2 . . 107.5 ?
Cu1 N2 H2 . . 107.5 ?
C6 O1 Cu1 . . 124.8(3) ?
C6 O1 Cu1 . 5_656 118.1(2) ?
Cu1 O1 Cu1 . 5_656 87.56(10) ?
C7 O2 C11 . . 118.4(4) ?
C14 O3 Cu1 . . 125.6(2) ?
C15 O4 C19 . . 117.6(4) ?
H6B O6 H6A . . 104(5) ?
N1 C1 C2 . . 110.6(3) ?
N1 C1 H1B . . 109.5 ?
C2 C1 H1B . . 109.5 ?
N1 C1 H1C . . 109.5 ?
C2 C1 H1C . . 109.5 ?
H1B C1 H1C . . 108.1 ?
N2 C2 C3 . . 113.5(4) ?
N2 C2 C1 . . 106.5(3) ?
C3 C2 C1 . . 111.5(4) ?
N2 C2 H2A . . 108.4 ?
C3 C2 H2A . . 108.4 ?
C1 C2 H2A . . 108.4 ?
C2 C3 H3A . . 109.5 ?
C2 C3 H3B . . 109.5 ?
H3A C3 H3B . . 109.5 ?
C2 C3 H3C . . 109.5 ?
H3A C3 H3C . . 109.5 ?
H3B C3 H3C . . 109.5 ?
N1 C4 C5 . . 114.7(3) ?
N1 C4 H4A . . 108.6 ?
C5 C4 H4A . . 108.6 ?
N1 C4 H4B . . 108.6 ?
C5 C4 H4B . . 108.6 ?
H4A C4 H4B . . 107.6 ?
C6 C5 C10 . . 119.6(4) ?
C6 C5 C4 . . 121.8(4) ?
C10 C5 C4 . . 118.5(4) ?
O1 C6 C5 . . 124.6(4) ?
O1 C6 C7 . . 118.8(4) ?
C5 C6 C7 . . 116.5(4) ?
C8 C7 O2 . . 123.6(4) ?
C8 C7 C6 . . 122.8(5) ?
O2 C7 C6 . . 113.6(4) ?
C9 C8 C7 . . 119.3(5) ?
C9 C8 H8 . . 120.4 ?
C7 C8 H8 . . 120.4 ?
C8 C9 C10 . . 120.9(5) ?
C8 C9 H9 . . 119.6 ?
C10 C9 H9 . . 119.6 ?
C9 C10 C5 . . 120.9(5) ?
C9 C10 H10 . . 119.5 ?
C5 C10 H10 . . 119.5 ?
O2 C11 H11A . . 109.5 ?
O2 C11 H11B . . 109.5 ?
H11A C11 H11B . . 109.5 ?
O2 C11 H11C . . 109.5 ?
H11A C11 H11C . . 109.5 ?
H11B C11 H11C . . 109.5 ?
N2 C12 C13 . . 112.3(3) ?
N2 C12 H12A . . 109.2 ?
C13 C12 H12A . . 109.2 ?
N2 C12 H12B . . 109.2 ?
C13 C12 H12B . . 109.2 ?
H12A C12 H12B . . 107.9 ?
C18 C13 C14 . . 119.8(4) ?
C18 C13 C12 . . 119.8(4) ?
C14 C13 C12 . . 120.3(4) ?
O3 C14 C13 . . 123.5(4) ?
O3 C14 C15 . . 118.3(4) ?
C13 C14 C15 . . 118.2(4) ?
C16 C15 O4 . . 125.2(4) ?
C16 C15 C14 . . 120.9(4) ?
O4 C15 C14 . . 113.9(4) ?
C15 C16 C17 . . 119.6(5) ?
C15 C16 H16 . . 120.2 ?
C17 C16 H16 . . 120.2 ?
C18 C17 C16 . . 120.7(5) ?
C18 C17 H17 . . 119.6 ?
C16 C17 H17 . . 119.6 ?
C17 C18 C13 . . 120.8(5) ?
C17 C18 H18 . . 119.6 ?
C13 C18 H18 . . 119.6 ?
O4 C19 H19A . . 109.5 ?
O4 C19 H19B . . 109.5 ?
H19A C19 H19B . . 109.5 ?
O4 C19 H19C . . 109.5 ?
H19A C19 H19C . . 109.5 ?
H19B C19 H19C . . 109.5 ?

loop_
_geom_bond_atom_site_label_1
_geom_bond_atom_site_label_2
_geom_bond_site_symmetry_2
_geom_bond_distance
_geom_bond_publ_flag
Cu1 O3 . 1.911(3) y
Cu1 O1 . 1.944(3) y
Cu1 N1 . 1.992(3) y
Cu1 N2 . 2.011(3) y
Cu1 O1 5_656 2.486(3) y
Cu1 O5 . 2.865(4) y
Cu1 Cu1 5_656 3.0901(10) y
N1 C4 . 1.452(5) ?
N1 C1 . 1.481(5) ?
N1 H1 . 0.9100 ?
N2 C12 . 1.484(5) ?
N2 C2 . 1.494(5) ?
N2 H2 . 0.9100 ?
O1 C6 . 1.333(4) ?
O1 Cu1 5_656 2.486(3) ?
O2 C7 . 1.385(5) ?
O2 C11 . 1.425(5) ?
O3 C14 . 1.336(5) ?
O4 C15 . 1.369(5) ?
O4 C19 . 1.425(5) ?
O6 H6B . 0.89(3) ?
O6 H6A . 0.90(3) ?
C1 C2 . 1.528(6) ?
C1 H1B . 0.9700 ?
C1 H1C . 0.9700 ?
C2 C3 . 1.522(6) ?
C2 H2A . 0.9800 ?
C3 H3A . 0.9600 ?
C3 H3B . 0.9600 ?
C3 H3C . 0.9600 ?
C4 C5 . 1.501(6) ?
C4 H4A . 0.9700 ?
C4 H4B . 0.9700 ?
C5 C6 . 1.409(6) ?
C5 C10 . 1.411(6) ?
C6 C7 . 1.416(6) ?
C7 C8 . 1.382(6) ?
C8 C9 . 1.357(7) ?
C8 H8 . 0.9300 ?
C9 C10 . 1.374(7) ?
C9 H9 . 0.9300 ?
C10 H10 . 0.9300 ?
C11 H11A . 0.9600 ?
C11 H11B . 0.9600 ?
C11 H11C . 0.9600 ?
C12 C13 . 1.502(6) ?
C12 H12A . 0.9700 ?
C12 H12B . 0.9700 ?
C13 C18 . 1.388(6) ?
C13 C14 . 1.398(6) ?
C14 C15 . 1.416(6) ?
C15 C16 . 1.368(6) ?
C16 C17 . 1.386(7) ?
C16 H16 . 0.9300 ?
C17 C18 . 1.361(7) ?
C17 H17 . 0.9300 ?
C18 H18 . 0.9300 ?
C19 H19A . 0.9600 ?
C19 H19B . 0.9600 ?
C19 H19C . 0.9600 ?

loop_
_geom_hbond_atom_site_label_D
_geom_hbond_atom_site_label_H
_geom_hbond_atom_site_label_A
_geom_hbond_site_symmetry_A
_geom_hbond_distance_DH
_geom_hbond_distance_HA
_geom_hbond_distance_DA
_geom_hbond_angle_DHA
C12 H12B O5 . 0.97 2.58 3.338(6) 135.2
C1 H1C O6 8_655 0.97 2.56 3.427(5) 148.8
O6 H6A O3 . 0.90(3) 1.87(3) 2.723(4) 158(5)
O6 H6B O2 . 0.89(3) 2.20(3) 3.036(5) 156(5)
O6 H6B O1 . 0.89(3) 2.24(5) 2.907(4) 131(5)
N2 H2 O2 5_656 0.91 2.20 3.052(4) 155.9
N1 H1 O4 5_656 0.91 2.43 3.155(5) 137.3
N1 H1 O3 5_656 0.91 2.30 3.133(4) 152.6

loop_
_geom_torsion_atom_site_label_1
_geom_torsion_atom_site_label_2
_geom_torsion_atom_site_label_3
_geom_torsion_atom_site_label_4
_geom_torsion_site_symmetry_1
_geom_torsion_site_symmetry_4
_geom_torsion
O1 Cu1 N1 C4 . . -57.5(3)
N2 Cu1 N1 C4 . . 116.5(3)
O1 Cu1 N1 C4 5_656 . -149.9(3)
O5 Cu1 N1 C4 . . 28.3(3)
Cu1 Cu1 N1 C4 5_656 . -111.0(3)
O1 Cu1 N1 C1 . . 178.7(3)
N2 Cu1 N1 C1 . . -7.3(3)
O1 Cu1 N1 C1 5_656 . 86.2(3)
O5 Cu1 N1 C1 . . -95.6(3)
Cu1 Cu1 N1 C1 5_656 . 125.2(3)
O3 Cu1 N2 C12 . . 30.6(3)
N1 Cu1 N2 C12 . . -146.7(3)
O1 Cu1 N2 C12 5_656 . 124.6(3)
O5 Cu1 N2 C12 . . -47.6(3)
Cu1 Cu1 N2 C12 5_656 . 128.0(2)
O3 Cu1 N2 C2 . . 157.2(3)
N1 Cu1 N2 C2 . . -20.1(3)
O1 Cu1 N2 C2 5_656 . -108.8(2)
O5 Cu1 N2 C2 . . 79.0(3)
Cu1 Cu1 N2 C2 5_656 . -105.4(2)
O3 Cu1 O1 C6 . . -143.2(3)
N1 Cu1 O1 C6 . . 34.2(3)
O1 Cu1 O1 C6 5_656 . 123.1(3)
O5 Cu1 O1 C6 . . -64.9(3)
Cu1 Cu1 O1 C6 5_656 . 123.1(3)
O3 Cu1 O1 Cu1 . 5_656 93.72(11)
N1 Cu1 O1 Cu1 . 5_656 -88.86(11)
O1 Cu1 O1 Cu1 5_656 5_656 0.0
O5 Cu1 O1 Cu1 . 5_656 172.02(10)
O1 Cu1 O3 C14 . . -173.3(3)
N2 Cu1 O3 C14 . . 12.9(3)
O1 Cu1 O3 C14 5_656 . -80.9(3)
O5 Cu1 O3 C14 . . 100.8(3)
Cu1 Cu1 O3 C14 5_656 . -119.9(3)
C4 N1 C1 C2 . . -87.8(5)
Cu1 N1 C1 C2 . . 33.5(4)
C12 N2 C2 C3 . . -69.3(5)
Cu1 N2 C2 C3 . . 165.2(3)
C12 N2 C2 C1 . . 167.6(4)
Cu1 N2 C2 C1 . . 42.1(4)
N1 C1 C2 N2 . . -51.0(5)
N1 C1 C2 C3 . . -175.3(4)
C1 N1 C4 C5 . . -173.9(4)
Cu1 N1 C4 C5 . . 65.7(4)
N1 C4 C5 C6 . . -35.7(6)
N1 C4 C5 C10 . . 149.3(4)
Cu1 O1 C6 C5 . . -12.4(5)
Cu1 O1 C6 C5 5_656 . 95.9(4)
Cu1 O1 C6 C7 . . 166.8(3)
Cu1 O1 C6 C7 5_656 . -85.0(4)
C10 C5 C6 O1 . . -179.9(4)
C4 C5 C6 O1 . . 5.2(6)
C10 C5 C6 C7 . . 0.9(6)
C4 C5 C6 C7 . . -174.0(4)
C11 O2 C7 C8 . . 17.4(6)
C11 O2 C7 C6 . . -163.4(4)
O1 C6 C7 C8 . . 179.5(4)
C5 C6 C7 C8 . . -1.3(6)
O1 C6 C7 O2 . . 0.3(5)
C5 C6 C7 O2 . . 179.6(3)
O2 C7 C8 C9 . . -179.6(4)
C6 C7 C8 C9 . . 1.4(7)
C7 C8 C9 C10 . . -1.1(8)
C8 C9 C10 C5 . . 0.8(8)
C6 C5 C10 C9 . . -0.7(7)
C4 C5 C10 C9 . . 174.4(5)
C2 N2 C12 C13 . . 175.5(4)
Cu1 N2 C12 C13 . . -62.2(4)
N2 C12 C13 C18 . . -130.7(4)
N2 C12 C13 C14 . . 52.0(5)
Cu1 O3 C14 C13 . . -28.9(5)
Cu1 O3 C14 C15 . . 150.6(3)
C18 C13 C14 O3 . . 179.6(4)
C12 C13 C14 O3 . . -3.1(6)
C18 C13 C14 C15 . . 0.1(6)
C12 C13 C14 C15 . . 177.5(4)
C19 O4 C15 C16 . . -1.4(7)
C19 O4 C15 C14 . . 178.0(4)
O3 C14 C15 C16 . . 180.0(4)
C13 C14 C15 C16 . . -0.5(6)
O3 C14 C15 O4 . . 0.5(6)
C13 C14 C15 O4 . . 180.0(4)
O4 C15 C16 C17 . . -179.5(5)
C14 C15 C16 C17 . . 1.1(8)
C15 C16 C17 C18 . . -1.2(9)
C16 C17 C18 C13 . . 0.8(9)
C14 C13 C18 C17 . . -0.3(7)
C12 C13 C18 C17 . . -177.6(5)
